data_2241545
loop_
_publ_author_name
'Chelli, Saloua'
'Troshin, Konstantin'
'Lakhdar, Sami'
'Mayr, Herbert'
'Mayer, Peter'

_publ_section_title
;
 Crystal structure of
 2-[chloro(4-methoxyphenyl)methyl]-2-(4-methoxyphenyl)-5,5-dimethylcyclohexane-1,3-dione
;
_journal_coeditor_code RZ5184
_journal_issue 3
_journal_name_full 'Acta Crystallographica Section E'
_journal_page_first 300
_journal_page_last 303
_journal_paper_doi 10.1107/S2056989016002085
_journal_volume 72
_journal_year 2016
_chemical_formula_iupac 'C23 H25 Cl O4'
_chemical_formula_moiety 'C23 H25 Cl O4'
_chemical_formula_sum 'C23 H25 Cl O4'
_chemical_formula_weight 400.88
_chemical_name_systematic 2-[Chloro(4-methoxyphenyl)methyl]-2-(4-methoxyphenyl)-5,5-dimethylcyclohexane-1,3-dione
_space_group_crystal_system monoclinic
_space_group_IT_number 14
_space_group_name_Hall '-P 2yn'
_space_group_name_H-M_alt 'P 1 21/n 1'
_symmetry_space_group_name_Hall '-P 2yn'
_symmetry_space_group_name_H-M 'P 1 21/n 1'
_atom_sites_solution_hydrogens geom
_audit_creation_method SHELXL-2014
_cell_angle_alpha 90
_cell_angle_beta 100.429(6)
_cell_angle_gamma 90
_cell_formula_units_Z 4
_cell_length_a 10.0235(5)
_cell_length_b 11.1997(6)
_cell_length_c 19.0655(12)
_cell_measurement_reflns_used 3451
_cell_measurement_temperature 100(2)
_cell_measurement_theta_max 28.5220
_cell_measurement_theta_min 4.4430
_cell_volume 2104.9(2)
_computing_cell_refinement
;
CrysAlis PRO (Agilent, 2014)
;
_computing_data_collection
;
CrysAlis PRO (Agilent, 2014)
;
_computing_data_reduction
;
CrysAlis PRO (Agilent, 2014)
;
_computing_molecular_graphics
;
ORTEPIII (Burnett & Johnson, 1996)
;
_computing_publication_material
;
PLATON (Spek, 2009)
;
_computing_structure_refinement
;
SHELXL2014 (Sheldrick, 2015)
;
_computing_structure_solution
;
SIR97 (Altomare <i>et al.</i>,  1999)
;
_diffrn_ambient_temperature 100(2)
_diffrn_detector_area_resol_mean 15.9809
_diffrn_measured_fraction_theta_full 0.995
_diffrn_measured_fraction_theta_max 0.995
_diffrn_measurement_device_type 'Oxford Diffraction XCalibur3'
_diffrn_measurement_method '\w scans'
_diffrn_radiation_type MoK\a
_diffrn_radiation_wavelength 0.71069
_diffrn_reflns_av_R_equivalents 0.0312
_diffrn_reflns_limit_h_max 9
_diffrn_reflns_limit_h_min -12
_diffrn_reflns_limit_k_max 13
_diffrn_reflns_limit_k_min -13
_diffrn_reflns_limit_l_max 22
_diffrn_reflns_limit_l_min -23
_diffrn_reflns_number 11293
_diffrn_reflns_theta_full 26.365
_diffrn_reflns_theta_max 26.366
_diffrn_reflns_theta_min 4.185
_exptl_absorpt_coefficient_mu 0.207
_exptl_absorpt_correction_T_max 1.00000
_exptl_absorpt_correction_T_min 0.98220
_exptl_absorpt_correction_type multi-scan
_exptl_absorpt_process_details
;
(CrysAlis PRO; Agilent, 2014)
;
_exptl_crystal_colour colourless
_exptl_crystal_density_diffrn 1.265
_exptl_crystal_description block
_exptl_crystal_F_000 848
_exptl_crystal_size_max 0.400
_exptl_crystal_size_mid 0.320
_exptl_crystal_size_min 0.220
_refine_diff_density_max 0.271
_refine_diff_density_min -0.299
_refine_ls_extinction_method none
_refine_ls_goodness_of_fit_ref 1.025
_refine_ls_hydrogen_treatment constr
_refine_ls_matrix_type full
_refine_ls_number_parameters 257
_refine_ls_number_reflns 4283
_refine_ls_number_restraints 0
_refine_ls_restrained_S_all 1.025
_refine_ls_R_factor_all 0.0565
_refine_ls_R_factor_gt 0.0400
_refine_ls_shift/su_max 0.000
_refine_ls_shift/su_mean 0.000
_refine_ls_structure_factor_coef Fsqd
_refine_ls_weighting_details 'w=1/[\s^2^(Fo^2^)+(0.0382P)^2^+0.9962P] where P=(Fo^2^+2Fc^2^)/3'
_refine_ls_weighting_scheme calc
_refine_ls_wR_factor_gt 0.0909
_refine_ls_wR_factor_ref 0.1020
_reflns_number_gt 3355
_reflns_number_total 4283
_reflns_threshold_expression 'I > 2\s(I)'
_cod_data_source_file rz5184sup1.cif
_cod_data_source_block I
_cod_database_code 2241545
_shelx_space_group_comment
;
The symmetry employed for this shelxl refinement is uniquely defined
by the following loop, which should always be used as a source of
symmetry information in preference to the above space-group names.
They are only intended as comments.
;
_shelx_estimated_absorpt_t_min 0.922
_shelx_estimated_absorpt_t_max 0.956
_shelxl_version_number 2.014

loop_
_space_group_symop_operation_xyz
'x, y, z'
'-x+1/2, y+1/2, -z+1/2'
'-x, -y, -z'
'x-1/2, -y-1/2, z-1/2'

loop_
_atom_site_type_symbol
_atom_site_label
_atom_site_fract_x
_atom_site_fract_y
_atom_site_fract_z
_atom_site_U_iso_or_equiv
_atom_site_adp_type
_atom_site_calc_flag
_atom_site_occupancy
Cl Cl1 -0.20291(4) 0.62036(4) 0.34454(3) 0.03325(14) Uani d 1
O O1 0.08165(13) 0.59745(11) 0.29198(7) 0.0321(3) Uani d 1
C C1 -0.04506(17) 0.66193(15) 0.40194(9) 0.0251(4) Uani d 1
H H1 0.0144 0.5898 0.4047 0.030 Uiso calc 1
O O2 -0.16483(12) 0.88985(11) 0.36243(6) 0.0272(3) Uani d 1
C C2 0.02730(16) 0.75977(14) 0.36481(9) 0.0216(4) Uani d 1
O O3 0.49570(12) 0.88680(11) 0.56782(6) 0.0280(3) Uani d 1
C C3 0.07764(16) 0.70477(16) 0.29949(9) 0.0245(4) Uani d 1
O O4 -0.10111(12) 0.75401(12) 0.68822(7) 0.0326(3) Uani d 1
C C4 0.12691(17) 0.79029(17) 0.24936(10) 0.0281(4) Uani d 1
H H4A 0.1472 0.7457 0.2077 0.034 Uiso calc 1
H H4B 0.2121 0.8279 0.2738 0.034 Uiso calc 1
C C5 0.02225(17) 0.88830(15) 0.22329(9) 0.0251(4) Uani d 1
C C6 -0.01011(17) 0.95395(15) 0.28892(9) 0.0248(4) Uani d 1
H H6A 0.0727 0.9948 0.3137 0.030 Uiso calc 1
H H6B -0.0797 1.0157 0.2731 0.030 Uiso calc 1
C C7 -0.06089(16) 0.87099(15) 0.34059(9) 0.0218(3) Uani d 1
C C8 -0.10614(18) 0.83159(17) 0.18100(10) 0.0301(4) Uani d 1
H H8A -0.1437 0.7749 0.2115 0.045 Uiso calc 1
H H8B -0.0839 0.7894 0.1396 0.045 Uiso calc 1
H H8C -0.1732 0.8940 0.1648 0.045 Uiso calc 1
C C9 0.0821(2) 0.97616(18) 0.17590(10) 0.0355(5) Uani d 1
H H9A 0.0155 1.0387 0.1593 0.053 Uiso calc 1
H H9B 0.1050 0.9336 0.1348 0.053 Uiso calc 1
H H9C 0.1643 1.0125 0.2033 0.053 Uiso calc 1
C C10 0.15436(16) 0.80039(15) 0.41729(9) 0.0215(3) Uani d 1
C C11 0.27367(17) 0.73249(15) 0.42612(9) 0.0244(4) Uani d 1
H H11 0.2779 0.6643 0.3970 0.029 Uiso calc 1
C C12 0.38505(17) 0.76335(15) 0.47659(9) 0.0257(4) Uani d 1
H H12 0.4654 0.7167 0.4818 0.031 Uiso calc 1
C C13 0.37996(16) 0.86264(15) 0.51996(9) 0.0225(4) Uani d 1
C C14 0.26248(17) 0.93041(15) 0.51276(9) 0.0237(4) Uani d 1
H H14 0.2580 0.9978 0.5425 0.028 Uiso calc 1
C C15 0.15099(17) 0.89837(15) 0.46128(9) 0.0235(4) Uani d 1
H H15 0.0706 0.9449 0.4562 0.028 Uiso calc 1
C C16 0.48994(18) 0.98232(17) 0.61706(10) 0.0308(4) Uani d 1
H H16A 0.4706 1.0574 0.5908 0.046 Uiso calc 1
H H16B 0.5772 0.9887 0.6497 0.046 Uiso calc 1
H H16C 0.4180 0.9663 0.6444 0.046 Uiso calc 1
C C17 -0.06513(16) 0.68527(15) 0.47733(9) 0.0246(4) Uani d 1
C C18 -0.17687(17) 0.74582(16) 0.49528(10) 0.0291(4) Uani d 1
H H18 -0.2472 0.7729 0.4585 0.035 Uiso calc 1
C C19 -0.18604(18) 0.76657(17) 0.56548(10) 0.0312(4) Uani d 1
H H19 -0.2625 0.8076 0.5766 0.037 Uiso calc 1
C C20 -0.08395(17) 0.72774(15) 0.62008(10) 0.0261(4) Uani d 1
C C21 0.02565(17) 0.66535(15) 0.60393(10) 0.0266(4) Uani d 1
H H21 0.0946 0.6367 0.6409 0.032 Uiso calc 1
C C22 0.03362(17) 0.64505(15) 0.53272(10) 0.0261(4) Uani d 1
H H22 0.1091 0.6023 0.5218 0.031 Uiso calc 1
C C23 -0.00265(19) 0.70699(18) 0.74517(10) 0.0340(4) Uani d 1
H H23A -0.0006 0.6198 0.7415 0.051 Uiso calc 1
H H23B -0.0268 0.7296 0.7909 0.051 Uiso calc 1
H H23C 0.0870 0.7394 0.7422 0.051 Uiso calc 1

loop_
_atom_site_aniso_label
_atom_site_aniso_U_11
_atom_site_aniso_U_22
_atom_site_aniso_U_33
_atom_site_aniso_U_12
_atom_site_aniso_U_13
_atom_site_aniso_U_23
Cl1 0.0259(2) 0.0275(2) 0.0429(3) -0.00490(17) -0.00321(18) 0.0016(2)
O1 0.0347(7) 0.0273(7) 0.0327(7) 0.0070(5) 0.0017(5) -0.0067(6)
C1 0.0197(8) 0.0210(9) 0.0334(10) 0.0007(6) 0.0014(7) 0.0008(7)
O2 0.0245(6) 0.0263(7) 0.0330(7) 0.0066(5) 0.0108(5) 0.0034(5)
C2 0.0195(8) 0.0191(8) 0.0262(9) 0.0021(6) 0.0043(7) -0.0014(7)
O3 0.0231(6) 0.0311(7) 0.0286(7) 0.0003(5) 0.0014(5) -0.0054(5)
C3 0.0177(8) 0.0268(9) 0.0273(9) 0.0049(7) -0.0007(7) -0.0039(8)
O4 0.0291(7) 0.0366(8) 0.0349(7) 0.0034(5) 0.0129(5) 0.0039(6)
C4 0.0215(9) 0.0349(10) 0.0286(9) 0.0046(7) 0.0068(7) -0.0031(8)
C5 0.0231(9) 0.0252(9) 0.0279(9) 0.0013(7) 0.0074(7) -0.0001(7)
C6 0.0248(9) 0.0213(9) 0.0291(9) 0.0006(7) 0.0066(7) 0.0015(7)
C7 0.0222(8) 0.0207(8) 0.0220(8) 0.0000(7) 0.0024(6) -0.0031(7)
C8 0.0292(10) 0.0283(10) 0.0312(10) 0.0038(7) 0.0016(7) -0.0010(8)
C9 0.0350(11) 0.0382(11) 0.0361(11) -0.0019(8) 0.0138(8) 0.0041(9)
C10 0.0208(8) 0.0205(8) 0.0240(8) -0.0004(6) 0.0064(6) 0.0011(7)
C11 0.0260(9) 0.0217(9) 0.0267(9) 0.0038(7) 0.0076(7) -0.0037(7)
C12 0.0203(8) 0.0260(9) 0.0310(9) 0.0041(7) 0.0049(7) -0.0018(8)
C13 0.0219(8) 0.0239(9) 0.0222(8) -0.0018(7) 0.0050(6) 0.0019(7)
C14 0.0269(9) 0.0206(8) 0.0251(9) 0.0006(7) 0.0082(7) -0.0032(7)
C15 0.0213(8) 0.0234(9) 0.0268(9) 0.0034(7) 0.0073(7) -0.0017(7)
C16 0.0308(10) 0.0321(10) 0.0279(9) -0.0026(8) 0.0015(7) -0.0053(8)
C17 0.0214(8) 0.0194(8) 0.0331(10) -0.0018(7) 0.0053(7) 0.0044(7)
C18 0.0206(9) 0.0298(10) 0.0376(10) 0.0027(7) 0.0069(7) 0.0105(8)
C19 0.0231(9) 0.0322(10) 0.0416(11) 0.0072(7) 0.0144(8) 0.0103(9)
C20 0.0251(9) 0.0227(9) 0.0329(10) -0.0024(7) 0.0118(7) 0.0042(8)
C21 0.0212(9) 0.0250(9) 0.0334(10) 0.0014(7) 0.0044(7) 0.0054(8)
C22 0.0192(8) 0.0230(9) 0.0368(10) 0.0027(7) 0.0068(7) 0.0012(8)
C23 0.0340(10) 0.0352(11) 0.0326(10) -0.0017(8) 0.0058(8) -0.0014(9)

loop_
_atom_type_symbol
_atom_type_description
_atom_type_scat_dispersion_real
_atom_type_scat_dispersion_imag
_atom_type_scat_source
C C 0.0033 0.0016 'International Tables Vol C Tables 4.2.6.8 and 6.1.1.4'
H H 0.0000 0.0000 'International Tables Vol C Tables 4.2.6.8 and 6.1.1.4'
O O 0.0106 0.0060 'International Tables Vol C Tables 4.2.6.8 and 6.1.1.4'
Cl Cl 0.1484 0.1585 'International Tables Vol C Tables 4.2.6.8 and 6.1.1.4'

loop_
_geom_angle_atom_site_label_1
_geom_angle_atom_site_label_2
_geom_angle_atom_site_label_3
_geom_angle
C17 C1 C2 117.73(14)
C17 C1 Cl1 111.52(12)
C2 C1 Cl1 109.52(11)
C17 C1 H1 105.7
C2 C1 H1 105.7
Cl1 C1 H1 105.7
C10 C2 C7 108.45(13)
C10 C2 C3 106.72(12)
C7 C2 C3 109.30(13)
C10 C2 C1 108.18(13)
C7 C2 C1 114.51(13)
C3 C2 C1 109.38(13)
C13 O3 C16 117.10(13)
O1 C3 C4 122.46(16)
O1 C3 C2 120.70(16)
C4 C3 C2 116.77(14)
C20 O4 C23 116.90(14)
C3 C4 C5 112.22(14)
C3 C4 H4A 109.2
C5 C4 H4A 109.2
C3 C4 H4B 109.2
C5 C4 H4B 109.2
H4A C4 H4B 107.9
C8 C5 C9 109.80(15)
C8 C5 C6 110.31(14)
C9 C5 C6 109.66(14)
C8 C5 C4 109.52(14)
C9 C5 C4 109.41(14)
C6 C5 C4 108.10(14)
C7 C6 C5 112.54(14)
C7 C6 H6A 109.1
C5 C6 H6A 109.1
C7 C6 H6B 109.1
C5 C6 H6B 109.1
H6A C6 H6B 107.8
O2 C7 C6 122.10(15)
O2 C7 C2 121.26(15)
C6 C7 C2 116.65(14)
C5 C8 H8A 109.5
C5 C8 H8B 109.5
H8A C8 H8B 109.5
C5 C8 H8C 109.5
H8A C8 H8C 109.5
H8B C8 H8C 109.5
C5 C9 H9A 109.5
C5 C9 H9B 109.5
H9A C9 H9B 109.5
C5 C9 H9C 109.5
H9A C9 H9C 109.5
H9B C9 H9C 109.5
C15 C10 C11 118.09(15)
C15 C10 C2 121.31(14)
C11 C10 C2 120.36(15)
C12 C11 C10 120.88(16)
C12 C11 H11 119.6
C10 C11 H11 119.6
C11 C12 C13 120.16(15)
C11 C12 H12 119.9
C13 C12 H12 119.9
O3 C13 C14 124.10(15)
O3 C13 C12 115.89(15)
C14 C13 C12 120.01(15)
C13 C14 C15 119.14(16)
C13 C14 H14 120.4
C15 C14 H14 120.4
C10 C15 C14 121.72(15)
C10 C15 H15 119.1
C14 C15 H15 119.1
O3 C16 H16A 109.5
O3 C16 H16B 109.5
H16A C16 H16B 109.5
O3 C16 H16C 109.5
H16A C16 H16C 109.5
H16B C16 H16C 109.5
C22 C17 C18 117.57(17)
C22 C17 C1 117.99(15)
C18 C17 C1 124.43(16)
C19 C18 C17 120.98(17)
C19 C18 H18 119.5
C17 C18 H18 119.5
C18 C19 C20 120.32(16)
C18 C19 H19 119.8
C20 C19 H19 119.8
O4 C20 C21 124.02(16)
O4 C20 C19 116.11(15)
C21 C20 C19 119.87(17)
C20 C21 C22 119.17(16)
C20 C21 H21 120.4
C22 C21 H21 120.4
C17 C22 C21 122.05(16)
C17 C22 H22 119.0
C21 C22 H22 119.0
O4 C23 H23A 109.5
O4 C23 H23B 109.5
H23A C23 H23B 109.5
O4 C23 H23C 109.5
H23A C23 H23C 109.5
H23B C23 H23C 109.5

loop_
_geom_bond_atom_site_label_1
_geom_bond_atom_site_label_2
_geom_bond_distance
Cl1 C1 1.8140(17)
O1 C3 1.212(2)
C1 C17 1.510(2)
C1 C2 1.554(2)
C1 H1 1.0000
O2 C7 1.209(2)
C2 C10 1.539(2)
C2 C7 1.549(2)
C2 C3 1.553(2)
O3 C13 1.3669(19)
O3 C16 1.431(2)
C3 C4 1.499(3)
O4 C20 1.373(2)
O4 C23 1.429(2)
C4 C5 1.537(2)
C4 H4A 0.9900
C4 H4B 0.9900
C5 C8 1.528(2)
C5 C9 1.530(2)
C5 C6 1.536(2)
C6 C7 1.508(2)
C6 H6A 0.9900
C6 H6B 0.9900
C8 H8A 0.9800
C8 H8B 0.9800
C8 H8C 0.9800
C9 H9A 0.9800
C9 H9B 0.9800
C9 H9C 0.9800
C10 C15 1.385(2)
C10 C11 1.401(2)
C11 C12 1.379(2)
C11 H11 0.9500
C12 C13 1.392(2)
C12 H12 0.9500
C13 C14 1.387(2)
C14 C15 1.394(2)
C14 H14 0.9500
C15 H15 0.9500
C16 H16A 0.9800
C16 H16B 0.9800
C16 H16C 0.9800
C17 C22 1.385(2)
C17 C18 1.404(2)
C18 C19 1.378(3)
C18 H18 0.9500
C19 C20 1.391(3)
C19 H19 0.9500
C20 C21 1.383(2)
C21 C22 1.393(2)
C21 H21 0.9500
C22 H22 0.9500
C23 H23A 0.9800
C23 H23B 0.9800
C23 H23C 0.9800

loop_
_geom_hbond_atom_site_label_D
_geom_hbond_atom_site_label_H
_geom_hbond_atom_site_label_A
_geom_hbond_site_symmetry_A
_geom_hbond_distance_DH
_geom_hbond_distance_HA
_geom_hbond_distance_DA
_geom_hbond_angle_DHA
_geom_hbond_publ_flag
C8 H8C Cl1 2_455 0.98 2.81 3.745(2) 159 yes
C14 H14 O2 3_576 0.95 2.52 3.394(2) 153 yes
C19 H19 O3 1_455 0.95 2.56 3.470(2) 161 yes

loop_
_geom_torsion_atom_site_label_1
_geom_torsion_atom_site_label_2
_geom_torsion_atom_site_label_3
_geom_torsion_atom_site_label_4
_geom_torsion
C17 C1 C2 C10 46.58(18)
Cl1 C1 C2 C10 175.35(11)
C17 C1 C2 C7 -74.47(19)
Cl1 C1 C2 C7 54.29(16)
C17 C1 C2 C3 162.47(14)
Cl1 C1 C2 C3 -68.77(14)
C10 C2 C3 O1 102.75(17)
C7 C2 C3 O1 -140.15(16)
C1 C2 C3 O1 -14.1(2)
C10 C2 C3 C4 -74.16(17)
C7 C2 C3 C4 42.94(18)
C1 C2 C3 C4 169.04(13)
O1 C3 C4 C5 130.01(17)
C2 C3 C4 C5 -53.14(19)
C3 C4 C5 C8 -62.80(19)
C3 C4 C5 C9 176.80(15)
C3 C4 C5 C6 57.43(18)
C8 C5 C6 C7 62.78(18)
C9 C5 C6 C7 -176.16(14)
C4 C5 C6 C7 -56.94(18)
C5 C6 C7 O2 -128.13(17)
C5 C6 C7 C2 52.09(19)
C10 C2 C7 O2 -106.02(17)
C3 C2 C7 O2 137.99(16)
C1 C2 C7 O2 14.9(2)
C10 C2 C7 C6 73.77(18)
C3 C2 C7 C6 -42.22(19)
C1 C2 C7 C6 -165.33(14)
C7 C2 C10 C15 30.8(2)
C3 C2 C10 C15 148.44(15)
C1 C2 C10 C15 -93.96(18)
C7 C2 C10 C11 -154.85(15)
C3 C2 C10 C11 -37.2(2)
C1 C2 C10 C11 80.41(18)
C15 C10 C11 C12 -0.8(2)
C2 C10 C11 C12 -175.36(16)
C10 C11 C12 C13 0.4(3)
C16 O3 C13 C14 5.3(2)
C16 O3 C13 C12 -174.99(15)
C11 C12 C13 O3 -179.34(15)
C11 C12 C13 C14 0.3(3)
O3 C13 C14 C15 179.02(15)
C12 C13 C14 C15 -0.6(2)
C11 C10 C15 C14 0.5(2)
C2 C10 C15 C14 175.01(15)
C13 C14 C15 C10 0.2(3)
C2 C1 C17 C22 -92.21(19)
Cl1 C1 C17 C22 139.97(14)
C2 C1 C17 C18 87.3(2)
Cl1 C1 C17 C18 -40.5(2)
C22 C17 C18 C19 1.4(3)
C1 C17 C18 C19 -178.16(16)
C17 C18 C19 C20 0.1(3)
C23 O4 C20 C21 -3.9(2)
C23 O4 C20 C19 175.34(16)
C18 C19 C20 O4 179.10(16)
C18 C19 C20 C21 -1.6(3)
O4 C20 C21 C22 -179.16(16)
C19 C20 C21 C22 1.7(3)
C18 C17 C22 C21 -1.4(3)
C1 C17 C22 C21 178.20(16)
C20 C21 C22 C17 -0.1(3)

_cod_database_fobs_code 2241545
